data_2228325
loop_
_publ_author_name
'Kanchanadevi, J.'
'Dhayalan, V.'
'Mohanakrishnan, A. K.'
'Anbalagan, G.'
'Chakkaravarthi, G.'
'Manivannan, V.'

_publ_section_title
;
 7-Phenylsulfonyl-2,3-dihydro-7<i>H</i>-1,4-benzodioxino[6,7-<i>b</i>]carbazole
;
_journal_coeditor_code GK2320
_journal_issue 12
_journal_name_full 'Acta Crystallographica Section E'
_journal_page_first o3264
_journal_page_last o3265
_journal_paper_doi 10.1107/S1600536810047343
_journal_volume 66
_journal_year 2010
_chemical_formula_iupac 'C24 H17 N O4 S'
_chemical_formula_moiety 'C24 H17 N O4 S'
_chemical_formula_sum 'C24 H17 N O4 S'
_chemical_formula_weight 415.45
_chemical_name_systematic
;
7-Phenylsulfonyl-2,3-dihydro-7<i>H</i>-
1,4-benzodioxino[6,7-<i>b</i>]carbazole
;
_space_group_IT_number 61
_symmetry_cell_setting orthorhombic
_symmetry_space_group_name_Hall '-P 2ac 2ab'
_symmetry_space_group_name_H-M 'P b c a'
_atom_sites_solution_hydrogens geom
_atom_sites_solution_primary direct
_atom_sites_solution_secondary difmap
_audit_creation_method SHELXL-97
_cell_angle_alpha 90.00
_cell_angle_beta 90.00
_cell_angle_gamma 90.00
_cell_formula_units_Z 8
_cell_length_a 13.189(5)
_cell_length_b 16.363(6)
_cell_length_c 18.039(5)
_cell_measurement_reflns_used 5557
_cell_measurement_temperature 295(2)
_cell_measurement_theta_max 27.78
_cell_measurement_theta_min 2.28
_cell_volume 3893(2)
_computing_cell_refinement 'SAINT (Bruker, 2004)'
_computing_data_collection 'APEX2 (Bruker, 2004)'
_computing_data_reduction 'SAINT (Bruker, 2004)'
_computing_molecular_graphics 'PLATON (Spek, 2009)'
_computing_publication_material 'SHELXL97 (Sheldrick, 2008)'
_computing_structure_refinement 'SHELXL97 (Sheldrick, 2008)'
_computing_structure_solution 'SHELXS97 (Sheldrick, 2008)'
_diffrn_ambient_temperature 295(2)
_diffrn_measured_fraction_theta_full 0.994
_diffrn_measured_fraction_theta_max 0.994
_diffrn_measurement_device_type 'Bruker Kappa APEXII'
_diffrn_measurement_method '\w and \f'
_diffrn_radiation_monochromator graphite
_diffrn_radiation_source 'fine-focus sealed tube'
_diffrn_radiation_type MoK\a
_diffrn_radiation_wavelength 0.71073
_diffrn_reflns_av_R_equivalents 0.0324
_diffrn_reflns_av_sigmaI/netI 0.0309
_diffrn_reflns_limit_h_max 17
_diffrn_reflns_limit_h_min -17
_diffrn_reflns_limit_k_max 21
_diffrn_reflns_limit_k_min -16
_diffrn_reflns_limit_l_max 17
_diffrn_reflns_limit_l_min -23
_diffrn_reflns_number 19551
_diffrn_reflns_theta_full 28.31
_diffrn_reflns_theta_max 28.31
_diffrn_reflns_theta_min 2.26
_diffrn_standards_decay_% 0
_diffrn_standards_interval_count 0
_diffrn_standards_interval_time 0
_diffrn_standards_number 0
_exptl_absorpt_coefficient_mu 0.199
_exptl_absorpt_correction_T_max 0.9613
_exptl_absorpt_correction_T_min 0.9501
_exptl_absorpt_correction_type multi-scan
_exptl_absorpt_process_details '(SADABS; Sheldrick, 1996)'
_exptl_crystal_colour colourless
_exptl_crystal_density_diffrn 1.418
_exptl_crystal_density_method 'not measured'
_exptl_crystal_description block
_exptl_crystal_F_000 1728
_exptl_crystal_size_max 0.26
_exptl_crystal_size_mid 0.22
_exptl_crystal_size_min 0.20
_refine_diff_density_max 0.277
_refine_diff_density_min -0.365
_refine_ls_extinction_method none
_refine_ls_goodness_of_fit_ref 1.033
_refine_ls_hydrogen_treatment constr
_refine_ls_matrix_type full
_refine_ls_number_parameters 290
_refine_ls_number_reflns 4813
_refine_ls_number_restraints 1
_refine_ls_restrained_S_all 1.033
_refine_ls_R_factor_all 0.0620
_refine_ls_R_factor_gt 0.0406
_refine_ls_shift/su_max 0.000
_refine_ls_shift/su_mean 0.000
_refine_ls_structure_factor_coef Fsqd
_refine_ls_weighting_details 'calc w=1/[\s^2^(Fo^2^)+(0.0637P)^2^+0.6676P] where P=(Fo^2^+2Fc^2^)/3'
_refine_ls_weighting_scheme calc
_refine_ls_wR_factor_gt 0.1101
_refine_ls_wR_factor_ref 0.1240
_reflns_number_gt 3469
_reflns_number_total 4813
_reflns_threshold_expression I>2sigma(I)
_cod_data_source_file gk2320.cif
_cod_data_source_block I
_cod_database_code 2228325
_cod_database_fobs_code 2228325

loop_
_symmetry_equiv_pos_as_xyz
'x, y, z'
'-x+1/2, -y, z+1/2'
'x+1/2, -y+1/2, -z'
'-x, y+1/2, -z+1/2'
'-x, -y, -z'
'x-1/2, y, -z-1/2'
'-x-1/2, y-1/2, z'
'x, -y-1/2, z-1/2'

loop_
_atom_site_type_symbol
_atom_site_label
_atom_site_fract_x
_atom_site_fract_y
_atom_site_fract_z
_atom_site_U_iso_or_equiv
_atom_site_adp_type
_atom_site_calc_flag
_atom_site_refinement_flags
_atom_site_occupancy
_atom_site_disorder_assembly
_atom_site_disorder_group
S S1 0.75886(3) 0.20738(3) 0.50676(2) 0.04410(14) Uani d . 1 . .
O O1 0.68946(12) 0.14774(9) 0.48039(8) 0.0645(4) Uani d . 1 . .
O O2 0.86322(10) 0.20175(9) 0.48726(7) 0.0609(4) Uani d . 1 . .
O O3 1.18355(9) 0.45554(8) 0.71672(8) 0.0547(3) Uani d . 1 . .
O O4 1.10235(10) 0.45229(9) 0.86231(7) 0.0614(4) Uani d . 1 . .
N N1 0.75360(10) 0.20284(8) 0.59811(8) 0.0412(3) Uani d . 1 . .
C C1 0.71502(13) 0.30481(11) 0.48204(9) 0.0429(4) Uani d . 1 . .
C C2 0.61251(14) 0.32135(13) 0.48674(10) 0.0541(5) Uani d . 1 . .
H H2 0.5677 0.2819 0.5041 0.065 Uiso calc R 1 . .
C C3 0.57779(19) 0.39686(16) 0.46545(12) 0.0728(6) Uani d U 1 . .
H H3 0.5089 0.4087 0.4678 0.087 Uiso calc R 1 . .
C C4 0.6445(3) 0.45467(16) 0.44081(14) 0.0850(7) Uani d U 1 . .
H H4 0.6205 0.5057 0.4266 0.102 Uiso calc R 1 . .
C C5 0.7463(2) 0.43862(16) 0.43669(15) 0.0840(8) Uani d . 1 . .
H H5 0.7908 0.4788 0.4200 0.101 Uiso calc R 1 . .
C C6 0.78291(17) 0.36299(14) 0.45719(12) 0.0636(6) Uani d . 1 . .
H H6 0.8518 0.3514 0.4544 0.076 Uiso calc R 1 . .
C C7 0.81876(11) 0.24936(10) 0.64551(8) 0.0348(3) Uani d . 1 . .
C C8 0.90603(11) 0.29052(10) 0.62968(8) 0.0379(3) Uani d . 1 . .
H H8 0.9320 0.2914 0.5818 0.046 Uiso calc R 1 . .
C C9 0.95611(11) 0.33194(9) 0.68816(8) 0.0343(3) Uani d . 1 A .
C C10 1.04706(12) 0.37570(10) 0.67599(9) 0.0397(4) Uani d . 1 . .
H H10 1.0742 0.3780 0.6284 0.048 Uiso calc R 1 A .
C C11 1.09563(11) 0.41443(10) 0.73221(9) 0.0396(4) Uani d . 1 A .
C C12 1.2233(3) 0.5044(3) 0.7720(3) 0.0511(10) Uani d P 0.718(11) A 1
H H12A 1.1901 0.5573 0.7710 0.061 Uiso calc PR 0.718(11) A 1
H H12B 1.2950 0.5128 0.7631 0.061 Uiso calc PR 0.718(11) A 1
C C12A 1.2432(9) 0.4744(9) 0.7890(7) 0.054(3) Uani d P 0.282(11) A 2
H H12C 1.2765 0.4249 0.8057 0.064 Uiso calc PR 0.282(11) A 2
H H12D 1.2956 0.5143 0.7780 0.064 Uiso calc PR 0.282(11) A 2
C C13 1.2089(3) 0.4664(3) 0.8461(2) 0.0523(11) Uani d P 0.718(11) A 1
H H13A 1.2450 0.4147 0.8478 0.063 Uiso calc PR 0.718(11) A 1
H H13B 1.2375 0.5018 0.8838 0.063 Uiso calc PR 0.718(11) A 1
C C13A 1.1788(7) 0.5065(9) 0.8505(5) 0.054(3) Uani d P 0.282(11) A 2
H H13C 1.2189 0.5128 0.8951 0.065 Uiso calc PR 0.282(11) A 2
H H13D 1.1512 0.5595 0.8371 0.065 Uiso calc PR 0.282(11) A 2
C C14 1.05574(12) 0.41171(10) 0.80512(9) 0.0424(4) Uani d . 1 A .
C C15 0.96920(13) 0.36957(10) 0.81897(9) 0.0428(4) Uani d . 1 . .
H H15 0.9442 0.3674 0.8671 0.051 Uiso calc R 1 A .
C C16 0.91622(11) 0.32886(10) 0.76166(8) 0.0355(3) Uani d . 1 A .
C C17 0.82565(11) 0.28589(10) 0.77520(9) 0.0385(3) Uani d . 1 . .
H H17 0.7989 0.2837 0.8229 0.046 Uiso calc R 1 A .
C C18 0.77697(11) 0.24729(9) 0.71804(8) 0.0345(3) Uani d . 1 A .
C C19 0.68351(11) 0.20045(9) 0.71441(9) 0.0369(3) Uani d . 1 . .
C C20 0.61522(12) 0.17749(11) 0.76943(10) 0.0456(4) Uani d . 1 A .
H H20 0.6249 0.1938 0.8183 0.055 Uiso calc R 1 . .
C C21 0.53295(14) 0.13020(12) 0.75009(12) 0.0569(5) Uani d . 1 . .
H H21 0.4869 0.1139 0.7862 0.068 Uiso calc R 1 A .
C C22 0.51865(14) 0.10687(13) 0.67716(13) 0.0599(5) Uani d . 1 A .
H H22 0.4619 0.0759 0.6650 0.072 Uiso calc R 1 . .
C C23 0.58604(14) 0.12802(12) 0.62164(11) 0.0540(5) Uani d . 1 . .
H H23 0.5763 0.1112 0.5729 0.065 Uiso calc R 1 A .
C C24 0.66883(12) 0.17543(10) 0.64165(9) 0.0406(4) Uani d . 1 A .

loop_
_atom_site_aniso_label
_atom_site_aniso_U_11
_atom_site_aniso_U_22
_atom_site_aniso_U_33
_atom_site_aniso_U_12
_atom_site_aniso_U_13
_atom_site_aniso_U_23
S1 0.0514(2) 0.0484(3) 0.0325(2) 0.00302(18) -0.00712(17) -0.00640(17)
O1 0.0849(10) 0.0577(9) 0.0509(8) -0.0113(7) -0.0220(7) -0.0092(7)
O2 0.0564(8) 0.0862(11) 0.0400(7) 0.0196(7) 0.0003(6) -0.0129(7)
O3 0.0468(6) 0.0591(8) 0.0582(8) -0.0183(6) 0.0014(6) 0.0065(6)
O4 0.0638(8) 0.0722(9) 0.0484(8) -0.0254(7) -0.0039(6) -0.0135(7)
N1 0.0462(7) 0.0441(8) 0.0334(7) -0.0060(6) -0.0073(5) 0.0000(6)
C1 0.0489(9) 0.0498(10) 0.0300(8) 0.0005(8) -0.0015(7) 0.0029(7)
C2 0.0510(10) 0.0658(12) 0.0456(10) 0.0058(9) 0.0012(8) 0.0040(9)
C3 0.0784(14) 0.0827(16) 0.0572(13) 0.0317(11) 0.0006(11) 0.0054(11)
C4 0.129(2) 0.0613(15) 0.0647(15) 0.0263(12) 0.0033(14) 0.0147(11)
C5 0.113(2) 0.0669(16) 0.0722(17) -0.0160(15) 0.0085(14) 0.0251(13)
C6 0.0626(11) 0.0692(14) 0.0588(13) -0.0094(10) 0.0055(10) 0.0160(10)
C7 0.0390(7) 0.0341(8) 0.0313(8) 0.0031(6) -0.0038(6) -0.0002(6)
C8 0.0414(8) 0.0449(9) 0.0275(7) -0.0010(7) 0.0033(6) 0.0006(7)
C9 0.0365(7) 0.0359(8) 0.0304(8) 0.0018(6) 0.0033(6) 0.0012(6)
C10 0.0427(8) 0.0435(9) 0.0329(8) -0.0023(7) 0.0065(6) 0.0039(7)
C11 0.0379(7) 0.0352(8) 0.0456(9) -0.0025(6) 0.0013(6) 0.0051(7)
C12 0.0400(17) 0.047(2) 0.066(3) -0.0101(15) -0.0075(15) -0.0009(18)
C12A 0.053(5) 0.051(6) 0.057(6) -0.002(4) -0.019(4) -0.005(5)
C13 0.0498(17) 0.049(2) 0.058(2) -0.0055(16) -0.0143(15) -0.0046(17)
C13A 0.045(4) 0.048(6) 0.070(5) -0.003(4) -0.010(3) -0.007(4)
C14 0.0490(9) 0.0400(9) 0.0383(9) -0.0039(7) -0.0035(7) -0.0036(7)
C15 0.0494(9) 0.0476(10) 0.0314(8) -0.0075(7) 0.0058(7) -0.0049(7)
C16 0.0389(7) 0.0356(8) 0.0321(8) 0.0010(6) 0.0040(6) -0.0014(6)
C17 0.0427(8) 0.0420(9) 0.0308(8) -0.0030(7) 0.0075(6) -0.0014(7)
C18 0.0359(7) 0.0311(8) 0.0364(8) 0.0017(6) 0.0027(6) 0.0013(6)
C19 0.0357(7) 0.0312(8) 0.0438(9) 0.0023(6) -0.0007(6) 0.0037(7)
C20 0.0417(8) 0.0439(9) 0.0513(10) -0.0004(7) 0.0059(7) 0.0032(8)
C21 0.0424(9) 0.0562(12) 0.0721(13) -0.0059(8) 0.0055(9) 0.0094(10)
C22 0.0437(9) 0.0555(12) 0.0805(15) -0.0141(8) -0.0105(9) 0.0095(10)
C23 0.0534(10) 0.0525(11) 0.0561(11) -0.0090(8) -0.0173(9) 0.0040(9)
C24 0.0407(8) 0.0345(8) 0.0466(10) 0.0011(7) -0.0075(7) 0.0063(7)

loop_
_atom_type_symbol
_atom_type_description
_atom_type_scat_dispersion_real
_atom_type_scat_dispersion_imag
_atom_type_scat_source
C C 0.0033 0.0016 'International Tables Vol C Tables 4.2.6.8 and 6.1.1.4'
H H 0.0000 0.0000 'International Tables Vol C Tables 4.2.6.8 and 6.1.1.4'
N N 0.0061 0.0033 'International Tables Vol C Tables 4.2.6.8 and 6.1.1.4'
O O 0.0106 0.0060 'International Tables Vol C Tables 4.2.6.8 and 6.1.1.4'
S S 0.1246 0.1234 'International Tables Vol C Tables 4.2.6.8 and 6.1.1.4'

loop_
_geom_angle_atom_site_label_1
_geom_angle_atom_site_label_2
_geom_angle_atom_site_label_3
_geom_angle_site_symmetry_1
_geom_angle_site_symmetry_3
_geom_angle
_geom_angle_publ_flag
O1 S1 O2 . . 119.73(9) ?
O1 S1 N1 . . 106.04(8) ?
O2 S1 N1 . . 106.52(7) ?
O1 S1 C1 . . 109.09(9) ?
O2 S1 C1 . . 108.35(9) ?
N1 S1 C1 . . 106.32(8) ?
C11 O3 C12 . . 117.3(2) ?
C11 O3 C12A . . 110.8(5) ?
C13A O4 C14 . . 122.0(4) ?
C14 O4 C13 . . 111.0(2) ?
C7 N1 C24 . . 107.84(13) ?
C7 N1 S1 . . 123.16(11) ?
C24 N1 S1 . . 126.29(11) ?
C2 C1 C6 . . 121.28(19) ?
C2 C1 S1 . . 119.03(15) ?
C6 C1 S1 . . 119.69(15) ?
C3 C2 C1 . . 119.1(2) ?
C3 C2 H2 . . 120.5 ?
C1 C2 H2 . . 120.5 ?
C4 C3 C2 . . 119.9(2) ?
C4 C3 H3 . . 120.0 ?
C2 C3 H3 . . 120.0 ?
C3 C4 C5 . . 121.1(2) ?
C3 C4 H4 . . 119.5 ?
C5 C4 H4 . . 119.5 ?
C4 C5 C6 . . 120.0(2) ?
C4 C5 H5 . . 120.0 ?
C6 C5 H5 . . 120.0 ?
C5 C6 C1 . . 118.6(2) ?
C5 C6 H6 . . 120.7 ?
C1 C6 H6 . . 120.7 ?
C8 C7 C18 . . 122.16(14) ?
C8 C7 N1 . . 130.11(14) ?
C18 C7 N1 . . 107.73(13) ?
C7 C8 C9 . . 118.27(14) ?
C7 C8 H8 . . 120.9 ?
C9 C8 H8 . . 120.9 ?
C10 C9 C8 . . 121.46(14) ?
C10 C9 C16 . . 118.34(14) ?
C8 C9 C16 . . 120.18(14) ?
C11 C10 C9 . . 121.40(15) ?
C11 C10 H10 . . 119.3 ?
C9 C10 H10 . . 119.3 ?
C10 C11 O3 . . 118.47(15) ?
C10 C11 C14 . . 120.25(14) ?
O3 C11 C14 . . 121.27(15) ?
O3 C12 C13 . . 111.0(4) ?
O3 C12 H12A . . 109.4 ?
C13 C12 H12A . . 109.4 ?
O3 C12 H12B . . 109.4 ?
C13 C12 H12B . . 109.4 ?
H12A C12 H12B . . 108.0 ?
C13A C12A O3 . . 113.9(9) ?
C13A C12A H12C . . 108.8 ?
O3 C12A H12C . . 108.8 ?
C13A C12A H12D . . 108.8 ?
O3 C12A H12D . . 108.8 ?
H12C C12A H12D . . 107.7 ?
O4 C13 C12 . . 111.7(4) ?
O4 C13 H13A . . 109.3 ?
C12 C13 H13A . . 109.3 ?
O4 C13 H13B . . 109.3 ?
C12 C13 H13B . . 109.3 ?
H13A C13 H13B . . 107.9 ?
O4 C13A C12A . . 108.0(10) ?
O4 C13A H13C . . 110.1 ?
C12A C13A H13C . . 110.1 ?
O4 C13A H13D . . 110.1 ?
C12A C13A H13D . . 110.1 ?
H13C C13A H13D . . 108.4 ?
C15 C14 O4 . . 118.97(15) ?
C15 C14 C11 . . 119.94(15) ?
O4 C14 C11 . . 121.08(15) ?
C14 C15 C16 . . 121.36(15) ?
C14 C15 H15 . . 119.3 ?
C16 C15 H15 . . 119.3 ?
C17 C16 C15 . . 121.85(14) ?
C17 C16 C9 . . 119.45(14) ?
C15 C16 C9 . . 118.70(14) ?
C18 C17 C16 . . 119.86(14) ?
C18 C17 H17 . . 120.1 ?
C16 C17 H17 . . 120.1 ?
C17 C18 C7 . . 120.05(14) ?
C17 C18 C19 . . 132.47(14) ?
C7 C18 C19 . . 107.48(13) ?
C24 C19 C20 . . 120.28(15) ?
C24 C19 C18 . . 108.45(14) ?
C20 C19 C18 . . 131.24(15) ?
C21 C20 C19 . . 118.73(18) ?
C21 C20 H20 . . 120.6 ?
C19 C20 H20 . . 120.6 ?
C20 C21 C22 . . 120.22(18) ?
C20 C21 H21 . . 119.9 ?
C22 C21 H21 . . 119.9 ?
C21 C22 C23 . . 122.16(17) ?
C21 C22 H22 . . 118.9 ?
C23 C22 H22 . . 118.9 ?
C22 C23 C24 . . 117.21(18) ?
C22 C23 H23 . . 121.4 ?
C24 C23 H23 . . 121.4 ?
C23 C24 C19 . . 121.38(16) ?
C23 C24 N1 . . 130.11(16) ?
C19 C24 N1 . . 108.42(13) ?

loop_
_geom_bond_atom_site_label_1
_geom_bond_atom_site_label_2
_geom_bond_site_symmetry_2
_geom_bond_distance
_geom_bond_publ_flag
S1 O1 . 1.4201(14) ?
S1 O2 . 1.4237(15) ?
S1 N1 . 1.6509(15) ?
S1 C1 . 1.7535(19) ?
O3 C11 . 1.3695(19) ?
O3 C12 . 1.381(4) ?
O3 C12A . 1.555(11) ?
O4 C13A . 1.360(8) ?
O4 C14 . 1.372(2) ?
O4 C13 . 1.454(4) ?
N1 C7 . 1.4315(19) ?
N1 C24 . 1.438(2) ?
C1 C2 . 1.381(2) ?
C1 C6 . 1.382(3) ?
C2 C3 . 1.373(3) ?
C2 H2 . 0.9300 ?
C3 C4 . 1.367(4) ?
C3 H3 . 0.9300 ?
C4 C5 . 1.370(4) ?
C4 H4 . 0.9300 ?
C5 C6 . 1.379(3) ?
C5 H5 . 0.9300 ?
C6 H6 . 0.9300 ?
C7 C8 . 1.364(2) ?
C7 C18 . 1.420(2) ?
C8 C9 . 1.417(2) ?
C8 H8 . 0.9300 ?
C9 C10 . 1.414(2) ?
C9 C16 . 1.427(2) ?
C10 C11 . 1.357(2) ?
C10 H10 . 0.9300 ?
C11 C14 . 1.417(2) ?
C12 C13 . 1.486(7) ?
C12 H12A . 0.9700 ?
C12 H12B . 0.9700 ?
C12A C13A . 1.492(19) ?
C12A H12C . 0.9700 ?
C12A H12D . 0.9700 ?
C13 H13A . 0.9700 ?
C13 H13B . 0.9700 ?
C13A H13C . 0.9700 ?
C13A H13D . 0.9700 ?
C14 C15 . 1.357(2) ?
C15 C16 . 1.414(2) ?
C15 H15 . 0.9300 ?
C16 C17 . 1.407(2) ?
C17 C18 . 1.369(2) ?
C17 H17 . 0.9300 ?
C18 C19 . 1.453(2) ?
C19 C24 . 1.388(2) ?
C19 C20 . 1.392(2) ?
C20 C21 . 1.378(3) ?
C20 H20 . 0.9300 ?
C21 C22 . 1.383(3) ?
C21 H21 . 0.9300 ?
C22 C23 . 1.383(3) ?
C22 H22 . 0.9300 ?
C23 C24 . 1.387(2) ?
C23 H23 . 0.9300 ?

loop_
_geom_hbond_atom_site_label_D
_geom_hbond_atom_site_label_H
_geom_hbond_atom_site_label_A
_geom_hbond_site_symmetry_A
_geom_hbond_distance_DH
_geom_hbond_distance_HA
_geom_hbond_distance_DA
_geom_hbond_angle_DHA
_geom_hbond_publ_flag
C6 H6 O2 . 0.93 2.52 2.894(3) 104 y
C8 H8 O2 . 0.93 2.42 3.005(2) 120 y
C23 H23 O1 . 0.93 2.32 2.908(3) 121 y
C10 H10 O1 3_556 0.93 2.52 3.411(2) 161 y
C12 H12A Cg1 4_756 0.97 2.98 3.670(5) 129 y
C12 H12B Cg7 4_756 0.97 2.78 3.411(5) 124 y
C13 H13A Cg5 6_556 0.97 2.77 3.680(5) 157 y
C20 H20 Cg4 8_555 0.93 2.94 3.689(2) 138 y
C12A H12C Cg5 6_556 0.97 2.53 3.446(14) 158 y
C12A H12D Cg7 4_756 0.97 2.69 3.585(14) 153 y
C13A H13D Cg1 4_756 0.97 2.92 3.585(14) 127 y

loop_
_geom_torsion_atom_site_label_1
_geom_torsion_atom_site_label_2
_geom_torsion_atom_site_label_3
_geom_torsion_atom_site_label_4
_geom_torsion_site_symmetry_1
_geom_torsion_site_symmetry_2
_geom_torsion_site_symmetry_3
_geom_torsion_site_symmetry_4
_geom_torsion
_geom_torsion_publ_flag
O1 S1 N1 C7 . . . . 174.92(13) ?
O2 S1 N1 C7 . . . . 46.36(15) ?
C1 S1 N1 C7 . . . . -69.05(14) ?
O1 S1 N1 C24 . . . . -26.04(16) ?
O2 S1 N1 C24 . . . . -154.61(14) ?
C1 S1 N1 C24 . . . . 89.99(15) ?
O1 S1 C1 C2 . . . . 39.85(17) ?
O2 S1 C1 C2 . . . . 171.74(14) ?
N1 S1 C1 C2 . . . . -74.10(15) ?
O1 S1 C1 C6 . . . . -139.10(16) ?
O2 S1 C1 C6 . . . . -7.21(17) ?
N1 S1 C1 C6 . . . . 106.94(16) ?
C6 C1 C2 C3 . . . . 0.7(3) ?
S1 C1 C2 C3 . . . . -178.21(16) ?
C1 C2 C3 C4 . . . . -0.7(3) ?
C2 C3 C4 C5 . . . . 0.2(4) ?
C3 C4 C5 C6 . . . . 0.4(4) ?
C4 C5 C6 C1 . . . . -0.3(4) ?
C2 C1 C6 C5 . . . . -0.2(3) ?
S1 C1 C6 C5 . . . . 178.73(18) ?
C24 N1 C7 C8 . . . . -177.15(16) ?
S1 N1 C7 C8 . . . . -14.8(2) ?
C24 N1 C7 C18 . . . . 2.68(17) ?
S1 N1 C7 C18 . . . . 165.04(11) ?
C18 C7 C8 C9 . . . . 0.3(2) ?
N1 C7 C8 C9 . . . . -179.87(15) ?
C7 C8 C9 C10 . . . . 179.83(15) ?
C7 C8 C9 C16 . . . . 1.1(2) ?
C8 C9 C10 C11 . . . . -179.13(15) ?
C16 C9 C10 C11 . . . . -0.4(2) ?
C9 C10 C11 O3 . . . . 179.82(14) ?
C9 C10 C11 C14 . . . . 0.1(2) ?
C12 O3 C11 C10 . . . . 170.5(3) ?
C12A O3 C11 C10 . . . . -164.0(6) ?
C12 O3 C11 C14 . . . . -9.7(3) ?
C12A O3 C11 C14 . . . . 15.8(6) ?
C11 O3 C12 C13 . . . . 37.2(6) ?
C12A O3 C12 C13 . . . . -42.9(14) ?
C11 O3 C12A C13A . . . . -44.9(14) ?
C12 O3 C12A C13A . . . . 65.6(16) ?
C13A O4 C13 C12 . . . . -66.6(9) ?
C14 O4 C13 C12 . . . . 50.7(5) ?
O3 C12 C13 O4 . . . . -59.1(7) ?
C14 O4 C13A C12A . . . . -37.8(15) ?
C13 O4 C13A C12A . . . . 40.2(10) ?
O3 C12A C13A O4 . . . . 55.0(17) ?
C13A O4 C14 C15 . . . . -168.7(8) ?
C13 O4 C14 C15 . . . . 158.0(3) ?
C13A O4 C14 C11 . . . . 10.2(8) ?
C13 O4 C14 C11 . . . . -23.1(3) ?
C10 C11 C14 C15 . . . . 0.6(3) ?
O3 C11 C14 C15 . . . . -179.12(16) ?
C10 C11 C14 O4 . . . . -178.27(16) ?
O3 C11 C14 O4 . . . . 2.0(3) ?
O4 C14 C15 C16 . . . . 177.91(16) ?
C11 C14 C15 C16 . . . . -1.0(3) ?
C14 C15 C16 C17 . . . . -179.13(16) ?
C14 C15 C16 C9 . . . . 0.7(2) ?
C10 C9 C16 C17 . . . . 179.83(15) ?
C8 C9 C16 C17 . . . . -1.4(2) ?
C10 C9 C16 C15 . . . . 0.0(2) ?
C8 C9 C16 C15 . . . . 178.78(15) ?
C15 C16 C17 C18 . . . . -179.92(15) ?
C9 C16 C17 C18 . . . . 0.3(2) ?
C16 C17 C18 C7 . . . . 1.1(2) ?
C16 C17 C18 C19 . . . . -178.74(16) ?
C8 C7 C18 C17 . . . . -1.5(2) ?
N1 C7 C18 C17 . . . . 178.69(14) ?
C8 C7 C18 C19 . . . . 178.43(14) ?
N1 C7 C18 C19 . . . . -1.41(16) ?
C17 C18 C19 C24 . . . . 179.46(17) ?
C7 C18 C19 C24 . . . . -0.42(17) ?
C17 C18 C19 C20 . . . . -2.7(3) ?
C7 C18 C19 C20 . . . . 177.44(16) ?
C24 C19 C20 C21 . . . . -0.4(2) ?
C18 C19 C20 C21 . . . . -178.10(16) ?
C19 C20 C21 C22 . . . . -0.5(3) ?
C20 C21 C22 C23 . . . . 1.4(3) ?
C21 C22 C23 C24 . . . . -1.1(3) ?
C22 C23 C24 C19 . . . . 0.1(3) ?
C22 C23 C24 N1 . . . . 176.05(17) ?
C20 C19 C24 C23 . . . . 0.7(2) ?
C18 C19 C24 C23 . . . . 178.81(15) ?
C20 C19 C24 N1 . . . . -176.06(14) ?
C18 C19 C24 N1 . . . . 2.09(17) ?
C7 N1 C24 C23 . . . . -179.30(17) ?
S1 N1 C24 C23 . . . . 19.0(3) ?
C7 N1 C24 C19 . . . . -2.97(17) ?
S1 N1 C24 C19 . . . . -164.63(12) ?
